data_7049045
loop_
_publ_author_name
'Stavgianoudaki, Nikoleta'
'Siczek, Milosz'
'Lis, Tadeusz'
'Lorusso, Giulia'
'Evangelisti, Marco'
'Milios, Constantinos J.'

_publ_section_title
;
 A decanuclear [DyZn] cluster: a {Zn} rectangle surrounding an octahedral
 {Dy} single molecule magnet.
;
_journal_issue 11
_journal_name_full 'Dalton transactions (Cambridge, England : 2003)'
_journal_page_first 3566
_journal_page_last 3570
_journal_paper_doi 10.1039/c9dt00440h
_journal_volume 48
_journal_year 2019
_chemical_formula_moiety 'C79 H96 Dy6 N4 O36 Zn4, 4(C H4 O)'
_chemical_formula_sum 'C83 H112 Dy6 N4 O40 Zn4'
_chemical_formula_weight 3042.24
_space_group_crystal_system triclinic
_space_group_IT_number 2
_space_group_name_Hall '-P 1'
_space_group_name_H-M_alt 'P -1'
_symmetry_space_group_name_Hall '-P 1'
_symmetry_space_group_name_H-M 'P -1'
_atom_sites_solution_hydrogens mixed
_audit_creation_method SHELXL-2018/1
_audit_update_record
;
2019-02-13 deposited with the CCDC.    2019-02-18 downloaded from the CCDC.
;
_cell_angle_alpha 80.22(2)
_cell_angle_beta 69.83(2)
_cell_angle_gamma 77.36(2)
_cell_formula_units_Z 1
_cell_length_a 13.591(3)
_cell_length_b 13.807(3)
_cell_length_c 14.560(3)
_cell_measurement_reflns_used 11517
_cell_measurement_temperature 80(2)
_cell_measurement_theta_max 31
_cell_measurement_theta_min 2.8
_cell_volume 2489.2(10)
_computing_cell_refinement 'CrysAlisRED (Agilent)'
_computing_data_collection 'CrysAlisCCD (Agilent)'
_computing_data_reduction 'CrysAlisRED (Agilent)'
_computing_structure_refinement 'SHELXL-2013 (Sheldrick, 2013)'
_computing_structure_solution 'SHELXS (Sheldrick, 2013)'
_diffrn_ambient_temperature 80(2)
_diffrn_measured_fraction_theta_full 0.999
_diffrn_measured_fraction_theta_max 0.907
_diffrn_measurement_device_type 'Xcalibur R with Ruby CCD detector'
_diffrn_measurement_method /w
_diffrn_radiation_type MoK\a
_diffrn_radiation_wavelength 0.71073
_diffrn_reflns_av_R_equivalents 0.0392
_diffrn_reflns_av_unetI/netI 0.0586
_diffrn_reflns_Laue_measured_fraction_full 0.999
_diffrn_reflns_Laue_measured_fraction_max 0.907
_diffrn_reflns_limit_h_max 19
_diffrn_reflns_limit_h_min -19
_diffrn_reflns_limit_k_max 16
_diffrn_reflns_limit_k_min -19
_diffrn_reflns_limit_l_max 19
_diffrn_reflns_limit_l_min -20
_diffrn_reflns_number 37200
_diffrn_reflns_point_group_measured_fraction_full 0.999
_diffrn_reflns_point_group_measured_fraction_max 0.907
_diffrn_reflns_theta_full 25.500
_diffrn_reflns_theta_max 30.709
_diffrn_reflns_theta_min 2.890
_exptl_absorpt_coefficient_mu 5.473
_exptl_absorpt_correction_T_max 0.775
_exptl_absorpt_correction_T_min 0.483
_exptl_absorpt_correction_type analytical
_exptl_absorpt_process_details
;
CrysAlis RED, Oxford Diffraction Ltd.,
Version 1.171.33.66 (release 28-04-2010 CrysAlis171 .NET)
(compiled Apr 28 2010,14:27:37)
Analytical numeric absorption correction using a multifaceted crystal
            model based on expressions derived by R.C. Clark & J.S. Reid.
(Clark, R. C. & Reid, J. S. (1995). Acta Cryst. A51, 887-897)
;
_exptl_crystal_colour COLORLESS
_exptl_crystal_density_diffrn 2.030
_exptl_crystal_description BLOCK
_exptl_crystal_F_000 1474
_exptl_crystal_size_max 0.210
_exptl_crystal_size_mid 0.100
_exptl_crystal_size_min 0.050
_refine_diff_density_max 1.693
_refine_diff_density_min -0.990
_refine_diff_density_rms 0.172
_refine_ls_extinction_method none
_refine_ls_goodness_of_fit_ref 1.026
_refine_ls_hydrogen_treatment constr
_refine_ls_matrix_type full
_refine_ls_number_parameters 634
_refine_ls_number_reflns 14033
_refine_ls_number_restraints 0
_refine_ls_restrained_S_all 1.026
_refine_ls_R_factor_all 0.0620
_refine_ls_R_factor_gt 0.0368
_refine_ls_shift/su_max 0.003
_refine_ls_shift/su_mean 0.000
_refine_ls_structure_factor_coef Fsqd
_refine_ls_weighting_details 'w=1/[\s^2^(Fo^2^)+(0.0284P)^2^+1.0013P] where P=(Fo^2^+2Fc^2^)/3'
_refine_ls_weighting_scheme calc
_refine_ls_wR_factor_gt 0.0662
_refine_ls_wR_factor_ref 0.0735
_reflns_Friedel_coverage 0.000
_reflns_number_gt 10607
_reflns_number_total 14033
_reflns_threshold_expression 'I > 2\s(I)'
_cod_data_source_file c9dt00440h2.cif
_cod_data_source_block ns6002a
_cod_depositor_comments 'Adding full bibliography for 7049045.cif.'
_cod_database_code 7049045
_shelx_shelxl_version_number 2018/1
_shelx_space_group_comment
;
The symmetry employed for this shelxl refinement is uniquely defined
by the following loop, which should always be used as a source of
symmetry information in preference to the above space-group names.
They are only intended as comments.
;
_shelx_estimated_absorpt_t_min 0.393
_shelx_estimated_absorpt_t_max 0.771

loop_
_space_group_symop_operation_xyz
'x, y, z'
'-x, -y, -z'

loop_
_atom_site_label
_atom_site_type_symbol
_atom_site_fract_x
_atom_site_fract_y
_atom_site_fract_z
_atom_site_U_iso_or_equiv
_atom_site_adp_type
_atom_site_occupancy
_atom_site_site_symmetry_order
_atom_site_calc_flag
_atom_site_refinement_flags_posn
_atom_site_refinement_flags_adp
_atom_site_refinement_flags_occupancy
_atom_site_disorder_assembly
_atom_site_disorder_group
Dy1 Dy 0.41550(2) 0.59793(2) 0.45996(2) 0.02249(5) Uani 1 1 d . . . . .
Dy2 Dy 0.69414(2) 0.62833(2) 0.37581(2) 0.01721(5) Uani 1 1 d . . . . .
Dy3 Dy 0.36769(2) 0.55021(2) 0.72983(2) 0.01845(5) Uani 1 1 d . . . . .
Zn1 Zn 0.52232(4) 0.69048(4) 0.22861(3) 0.01934(11) Uani 1 1 d . . . . .
Zn2 Zn 0.83625(4) 0.34378(4) 0.34838(4) 0.02132(11) Uani 1 1 d . . . . .
O1 O 0.5838(2) 0.5163(2) 0.41011(19) 0.0179(6) Uani 1 1 d . . . . .
O1W O 0.3878(2) 0.5150(2) 0.8916(2) 0.0267(7) Uani 1 1 d . . . . .
H1W H 0.409483 0.453646 0.902193 0.040 Uiso 1 1 d R U . . .
H2W H 0.328703 0.531637 0.934072 0.040 Uiso 1 1 d R U . . .
O2A O 0.5302(2) 0.6825(2) 0.0901(2) 0.0283(7) Uani 1 1 d . . . . .
C1A C 0.4363(3) 0.8458(3) 0.0577(3) 0.0212(9) Uani 1 1 d . . . . .
C2A C 0.4844(3) 0.7484(4) 0.0342(3) 0.0237(10) Uani 1 1 d . . . . .
C3A C 0.4817(4) 0.7177(4) -0.0537(3) 0.0343(12) Uani 1 1 d . . . . .
H3A H 0.513079 0.651486 -0.069412 0.041 Uiso 1 1 calc R U . . .
C4A C 0.4356(4) 0.7802(5) -0.1147(3) 0.0386(14) Uani 1 1 d . . . . .
H4A H 0.431921 0.756010 -0.170561 0.046 Uiso 1 1 calc R U . . .
C5A C 0.3459(4) 0.9492(5) -0.1638(4) 0.0440(15) Uani 1 1 d . . . . .
H5A H 0.341753 0.925366 -0.219595 0.053 Uiso 1 1 calc R U . . .
C6A C 0.3085(5) 1.0451(5) -0.1488(4) 0.0518(17) Uani 1 1 d . . . . .
H6A H 0.276025 1.088346 -0.192342 0.062 Uiso 1 1 calc R U . . .
C7A C 0.3175(5) 1.0810(5) -0.0689(4) 0.0472(15) Uani 1 1 d . . . . .
H7A H 0.293397 1.149695 -0.059537 0.057 Uiso 1 1 calc R U . . .
C8A C 0.3610(4) 1.0181(4) -0.0030(3) 0.0332(12) Uani 1 1 d . . . . .
H8A H 0.367270 1.044855 0.050274 0.040 Uiso 1 1 calc R U . . .
C9A C 0.3960(3) 0.9161(4) -0.0124(3) 0.0244(10) Uani 1 1 d . . . . .
C10A C 0.3921(4) 0.8818(4) -0.0977(3) 0.0316(12) Uani 1 1 d . . . . .
C11A C 0.4148(3) 0.8785(3) 0.1525(3) 0.0221(9) Uani 1 1 d . . . . .
H11A H 0.375278 0.943879 0.162334 0.026 Uiso 1 1 calc R U . . .
N1A N 0.4432(3) 0.8289(3) 0.2261(2) 0.0177(7) Uani 1 1 d . . . . .
C12A C 0.4033(3) 0.8713(4) 0.3216(3) 0.0241(10) Uani 1 1 d . . . . .
C13A C 0.3918(4) 0.9855(4) 0.3127(4) 0.0334(11) Uani 1 1 d . . . . .
H13A H 0.453299 1.006751 0.260110 0.050 Uiso 1 1 calc R U . . .
H13B H 0.388375 1.006056 0.375095 0.050 Uiso 1 1 calc R U . . .
H13C H 0.326501 1.016462 0.297261 0.050 Uiso 1 1 calc R U . . .
C14A C 0.4857(4) 0.8250(3) 0.3745(3) 0.0260(10) Uani 1 1 d . . . . .
H14A H 0.549782 0.856498 0.343104 0.031 Uiso 1 1 calc R U . . .
H14B H 0.455629 0.840315 0.443766 0.031 Uiso 1 1 calc R U . . .
O14A O 0.5163(2) 0.7206(2) 0.37277(19) 0.0190(6) Uani 1 1 d . . . . .
C15A C 0.2930(4) 0.8453(4) 0.3784(3) 0.0306(11) Uani 1 1 d . . . . .
H15B H 0.264192 0.876445 0.440944 0.037 Uiso 1 1 calc R U . . .
H15C H 0.244525 0.873038 0.339341 0.037 Uiso 1 1 calc R U . . .
O15A O 0.2965(2) 0.7403(3) 0.3993(2) 0.0322(8) Uani 1 1 d . . . . .
H15A H 0.234923 0.729440 0.431872 0.048 Uiso 1 1 d R U . . .
O2B O 0.7113(2) 0.7834(2) 0.3844(2) 0.0226(7) Uani 1 1 d . . . . .
C1B C 0.8810(3) 0.8205(3) 0.2796(3) 0.0187(8) Uani 1 1 d . . . . .
C2B C 0.7845(3) 0.8380(3) 0.3583(3) 0.0204(9) Uani 1 1 d . . . . .
C3B C 0.7652(4) 0.9244(4) 0.4083(3) 0.0314(11) Uani 1 1 d . . . . .
H3B H 0.698880 0.940298 0.458040 0.038 Uiso 1 1 calc R U . . .
C4B C 0.8386(4) 0.9843(4) 0.3867(4) 0.0344(12) Uani 1 1 d . . . . .
H4B H 0.823468 1.039400 0.423542 0.041 Uiso 1 1 calc R U . . .
C5B C 1.0130(4) 1.0307(4) 0.2877(4) 0.0320(11) Uani 1 1 d . . . . .
H5B H 0.997403 1.086187 0.324140 0.038 Uiso 1 1 calc R U . . .
C6B C 1.1072(4) 1.0143(4) 0.2150(4) 0.0408(13) Uani 1 1 d . . . . .
H6B H 1.157961 1.056785 0.201463 0.049 Uiso 1 1 calc R U . . .
C7B C 1.1287(4) 0.9345(4) 0.1605(5) 0.0538(17) Uani 1 1 d . . . . .
H7B H 1.193931 0.923671 0.108194 0.065 Uiso 1 1 calc R U . . .
C8B C 1.0571(4) 0.8710(4) 0.1809(4) 0.0418(14) Uani 1 1 d . . . . .
H8B H 1.074687 0.816126 0.143296 0.050 Uiso 1 1 calc R U . . .
C9B C 0.9584(3) 0.8852(3) 0.2562(3) 0.0236(9) Uani 1 1 d . . . . .
C10B C 0.9374(4) 0.9672(4) 0.3106(3) 0.0255(10) Uani 1 1 d . . . . .
C11B C 0.8977(3) 0.7451(3) 0.2160(3) 0.0233(9) Uani 1 1 d . . . . .
H11B H 0.955726 0.746131 0.156418 0.028 Uiso 1 1 calc R U . . .
N1B N 0.8413(3) 0.6763(3) 0.2322(2) 0.0198(7) Uani 1 1 d . . . . .
C12B C 0.8611(3) 0.6098(3) 0.1549(3) 0.0198(9) Uani 1 1 d . . . . .
C13B C 0.9481(3) 0.6284(4) 0.0575(3) 0.0268(10) Uani 1 1 d . . . . .
H13D H 0.934262 0.698285 0.030889 0.040 Uiso 1 1 calc R U . . .
H13E H 0.948514 0.584867 0.010664 0.040 Uiso 1 1 calc R U . . .
H13F H 1.017377 0.613956 0.068271 0.040 Uiso 1 1 calc R U . . .
C14B C 0.8862(3) 0.5028(3) 0.2006(3) 0.0225(9) Uani 1 1 d . . . . .
H14C H 0.898299 0.455713 0.152031 0.027 Uiso 1 1 calc R U . . .
H14D H 0.952219 0.494463 0.217702 0.027 Uiso 1 1 calc R U . . .
O14B O 0.7998(2) 0.4796(2) 0.28837(19) 0.0200(6) Uani 1 1 d . . . . .
C15B C 0.7565(3) 0.6261(4) 0.1322(3) 0.0233(10) Uani 1 1 d . . . . .
H15D H 0.745611 0.692948 0.096118 0.028 Uiso 1 1 calc R U . . .
H15E H 0.760885 0.575781 0.089267 0.028 Uiso 1 1 calc R U . . .
O15B O 0.6679(2) 0.6184(2) 0.21956(19) 0.0188(6) Uani 1 1 d . . . . .
O1C O 0.8945(2) 0.2473(3) 0.4517(2) 0.0309(8) Uani 1 1 d . . . . .
O2C O 0.9985(2) 0.3483(3) 0.3536(2) 0.0304(7) Uani 1 1 d . . . . .
C1C C 0.9826(3) 0.2787(4) 0.4219(3) 0.0266(10) Uani 1 1 d . . . . .
C2C C 1.0665(4) 0.2304(4) 0.4684(4) 0.0401(13) Uani 1 1 d . . . . .
H2C1 H 1.119540 0.182767 0.425746 0.060 Uiso 1 1 calc R U . . .
H2C2 H 1.033523 0.195163 0.532483 0.060 Uiso 1 1 calc R U . . .
H2C3 H 1.101172 0.281642 0.477372 0.060 Uiso 1 1 calc R U . . .
O1D O 0.8923(2) 0.2611(3) 0.2344(2) 0.0297(8) Uani 1 1 d . . . . .
O2D O 0.7604(2) 0.3322(2) 0.1737(2) 0.0267(7) Uani 1 1 d . . . . .
C1D C 0.8406(3) 0.2666(3) 0.1761(3) 0.0251(10) Uani 1 1 d . . . . .
C2D C 0.8779(4) 0.1867(4) 0.1066(3) 0.0305(11) Uani 1 1 d . . . . .
H2D1 H 0.953691 0.184518 0.069982 0.046 Uiso 1 1 calc R U . . .
H2D2 H 0.837158 0.201744 0.060380 0.046 Uiso 1 1 calc R U . . .
H2D3 H 0.866874 0.121805 0.144292 0.046 Uiso 1 1 calc R U . . .
O1E O 0.5779(2) 0.6321(2) 0.5461(2) 0.0277(7) Uani 1 1 d . . . . .
O2E O 0.4853(2) 0.6586(2) 0.6998(2) 0.0266(7) Uani 1 1 d . . . . .
C1E C 0.5626(3) 0.6711(3) 0.6227(3) 0.0218(9) Uani 1 1 d . . . . .
C2E C 0.6392(4) 0.7329(4) 0.6270(3) 0.0291(11) Uani 1 1 d . . . . .
H2E1 H 0.684413 0.751221 0.560187 0.044 Uiso 1 1 calc R U . . .
H2E2 H 0.683767 0.694192 0.665653 0.044 Uiso 1 1 calc R U . . .
H2E3 H 0.599253 0.793581 0.658036 0.044 Uiso 1 1 calc R U . . .
O1F O 0.8240(2) 0.5823(3) 0.4615(2) 0.0290(7) Uani 1 1 d . . . . .
O2F O 0.7506(2) 0.4454(3) 0.5055(2) 0.0317(8) Uani 1 1 d . . . . .
C1F C 0.8138(3) 0.5002(4) 0.5107(3) 0.0267(10) Uani 1 1 d . . . . .
C2F C 0.8789(4) 0.4596(4) 0.5796(4) 0.0349(12) Uani 1 1 d . . . . .
H2F1 H 0.953138 0.437226 0.541006 0.052 Uiso 1 1 calc R U . . .
H2F2 H 0.850154 0.403208 0.623610 0.052 Uiso 1 1 calc R U . . .
H2F3 H 0.875508 0.512179 0.618717 0.052 Uiso 1 1 calc R U . . .
O1M O 0.4597(2) 0.5657(2) 0.2934(2) 0.0216(6) Uani 1 1 d . . . . .
C1M C 0.3786(4) 0.5515(4) 0.2558(4) 0.0327(11) Uani 1 1 d . . . . .
H1M1 H 0.327367 0.613691 0.255928 0.049 Uiso 1 1 calc R U . . .
H1M2 H 0.341704 0.498327 0.297638 0.049 Uiso 1 1 calc R U . . .
H1M3 H 0.411978 0.532956 0.188498 0.049 Uiso 1 1 calc R U . . .
O2 O 0.6819(2) 0.3236(2) 0.3944(2) 0.0229(7) Uani 0.5 1 d . . P A 1
H2 H 0.672225 0.265587 0.394326 0.034 Uiso 0.5 1 calc R U P A 1
O2M O 0.6819(2) 0.3236(2) 0.3944(2) 0.0229(7) Uani 0.5 1 d . . P A 2
C2M C 0.6769(7) 0.2214(7) 0.3797(7) 0.030(2) Uani 0.5 1 d . . P A 2
H2M1 H 0.680349 0.219778 0.311607 0.045 Uiso 0.5 1 calc R U P A 2
H2M2 H 0.610044 0.202210 0.424622 0.045 Uiso 0.5 1 calc R U P A 2
H2M3 H 0.737055 0.174517 0.393119 0.045 Uiso 0.5 1 calc R U P A 2
O3M O 1.1849(3) 0.3757(3) 0.2043(3) 0.0504(10) Uani 1 1 d . . . . .
H3M H 1.128486 0.374232 0.251992 0.076 Uiso 1 1 calc R U . . .
C3M C 1.2131(5) 0.2864(5) 0.1597(4) 0.0543(16) Uani 1 1 d . . . . .
H3M1 H 1.239422 0.231706 0.202418 0.081 Uiso 1 1 calc R U . . .
H3M2 H 1.268901 0.293787 0.096162 0.081 Uiso 1 1 calc R U . . .
H3M3 H 1.150493 0.271547 0.149600 0.081 Uiso 1 1 calc R U . . .
O4M O 0.7759(5) 0.4652(4) -0.0641(3) 0.0781(16) Uani 1 1 d . . . . .
H4M H 0.774260 0.514350 -0.106689 0.117 Uiso 1 1 calc R U . . .
C4M C 0.7904(5) 0.3755(5) -0.1073(5) 0.0640(19) Uani 1 1 d . . . . .
H4M1 H 0.799053 0.317797 -0.059504 0.096 Uiso 1 1 calc R U . . .
H4M2 H 0.853994 0.372003 -0.165622 0.096 Uiso 1 1 calc R U . . .
H4M3 H 0.728006 0.375217 -0.126407 0.096 Uiso 1 1 calc R U . . .

loop_
_atom_site_aniso_label
_atom_site_aniso_U_11
_atom_site_aniso_U_22
_atom_site_aniso_U_33
_atom_site_aniso_U_23
_atom_site_aniso_U_13
_atom_site_aniso_U_12
Dy1 0.01699(9) 0.02149(12) 0.01802(10) 0.00521(8) 0.00093(7) 0.00291(8)
Dy2 0.01716(9) 0.01705(11) 0.01332(10) -0.00276(8) 0.00041(7) -0.00228(7)
Dy3 0.01859(9) 0.01513(11) 0.01825(10) -0.00406(8) -0.00168(7) -0.00108(7)
Zn1 0.0234(2) 0.0171(3) 0.0137(2) -0.0029(2) -0.00265(18) 0.00018(19)
Zn2 0.0182(2) 0.0193(3) 0.0215(3) -0.0031(2) -0.00220(18) 0.00081(19)
O1 0.0183(14) 0.0167(17) 0.0148(14) -0.0046(12) -0.0025(11) 0.0024(11)
O1W 0.0288(16) 0.0213(19) 0.0259(16) -0.0103(14) -0.0026(13) 0.0005(13)
O2A 0.0384(18) 0.024(2) 0.0179(16) -0.0065(14) -0.0053(13) 0.0012(14)
C1A 0.022(2) 0.026(3) 0.015(2) 0.0021(18) -0.0046(16) -0.0084(18)
C2A 0.022(2) 0.034(3) 0.014(2) -0.0028(19) -0.0013(16) -0.0076(19)
C3A 0.037(3) 0.043(4) 0.022(2) -0.011(2) -0.004(2) -0.008(2)
C4A 0.038(3) 0.068(4) 0.015(2) -0.010(3) -0.007(2) -0.018(3)
C5A 0.040(3) 0.074(5) 0.024(3) 0.009(3) -0.019(2) -0.020(3)
C6A 0.051(3) 0.070(5) 0.035(3) 0.023(3) -0.025(3) -0.013(3)
C7A 0.057(4) 0.044(4) 0.037(3) 0.019(3) -0.020(3) -0.013(3)
C8A 0.035(3) 0.040(3) 0.029(3) 0.010(2) -0.016(2) -0.015(2)
C9A 0.021(2) 0.035(3) 0.016(2) 0.0029(19) -0.0027(16) -0.0116(19)
C10A 0.031(2) 0.050(4) 0.016(2) 0.005(2) -0.0094(18) -0.015(2)
C11A 0.024(2) 0.018(2) 0.021(2) 0.0022(18) -0.0060(17) -0.0025(17)
N1A 0.0231(17) 0.016(2) 0.0120(17) -0.0030(14) -0.0047(13) 0.0012(14)
C12A 0.033(2) 0.023(3) 0.012(2) -0.0062(18) -0.0068(17) 0.0054(19)
C13A 0.048(3) 0.021(3) 0.033(3) -0.008(2) -0.018(2) 0.005(2)
C14A 0.037(3) 0.021(3) 0.019(2) -0.0077(19) -0.0109(18) 0.0055(19)
O14A 0.0209(14) 0.0185(17) 0.0122(14) -0.0025(12) -0.0024(11) 0.0031(12)
C15A 0.030(2) 0.030(3) 0.021(2) -0.003(2) -0.0019(18) 0.008(2)
O15A 0.0217(16) 0.031(2) 0.0272(17) 0.0121(15) -0.0005(13) 0.0051(14)
O2B 0.0276(16) 0.0185(18) 0.0163(14) -0.0050(12) 0.0013(12) -0.0043(13)
C1B 0.025(2) 0.014(2) 0.015(2) -0.0001(16) -0.0056(16) -0.0014(16)
C2B 0.028(2) 0.015(2) 0.016(2) 0.0016(17) -0.0077(16) -0.0003(17)
C3B 0.038(3) 0.027(3) 0.021(2) -0.010(2) 0.0013(19) -0.002(2)
C4B 0.042(3) 0.027(3) 0.032(3) -0.013(2) -0.006(2) -0.005(2)
C5B 0.045(3) 0.016(3) 0.045(3) -0.003(2) -0.028(2) -0.002(2)
C6B 0.030(3) 0.029(3) 0.069(4) -0.009(3) -0.015(2) -0.013(2)
C7B 0.031(3) 0.042(4) 0.080(4) -0.027(3) 0.008(3) -0.015(3)
C8B 0.032(3) 0.036(3) 0.056(3) -0.022(3) 0.002(2) -0.014(2)
C9B 0.027(2) 0.018(2) 0.027(2) 0.0004(19) -0.0102(18) -0.0049(18)
C10B 0.033(2) 0.024(3) 0.024(2) -0.002(2) -0.0144(19) -0.0050(19)
C11B 0.021(2) 0.022(3) 0.021(2) -0.0050(18) 0.0009(16) -0.0013(17)
N1B 0.0213(17) 0.018(2) 0.0175(18) -0.0048(15) -0.0019(13) -0.0029(14)
C12B 0.0194(19) 0.021(2) 0.013(2) -0.0064(17) 0.0062(15) -0.0068(17)
C13B 0.028(2) 0.025(3) 0.021(2) -0.0106(19) 0.0053(17) -0.0072(19)
C14B 0.022(2) 0.023(3) 0.018(2) -0.0017(18) 0.0029(16) -0.0092(18)
O14B 0.0186(14) 0.0191(17) 0.0167(14) -0.0006(12) 0.0007(11) -0.0029(12)
C15B 0.023(2) 0.029(3) 0.014(2) -0.0077(18) 0.0035(16) -0.0079(18)
O15B 0.0206(14) 0.0194(17) 0.0103(13) -0.0013(12) 0.0015(11) -0.0016(12)
O1C 0.0215(16) 0.038(2) 0.0247(17) 0.0009(15) -0.0025(12) 0.0017(14)
O2C 0.0303(17) 0.026(2) 0.0320(18) -0.0003(15) -0.0106(14) -0.0009(14)
C1C 0.025(2) 0.032(3) 0.017(2) -0.006(2) -0.0025(17) 0.0039(19)
C2C 0.034(3) 0.043(4) 0.040(3) 0.006(3) -0.017(2) 0.000(2)
O1D 0.0250(16) 0.028(2) 0.0326(18) -0.0113(15) -0.0089(14) 0.0073(14)
O2D 0.0244(16) 0.025(2) 0.0268(17) -0.0114(14) -0.0045(13) 0.0041(13)
C1D 0.027(2) 0.016(2) 0.026(2) -0.0054(19) -0.0013(18) -0.0008(18)
C2D 0.031(2) 0.028(3) 0.028(3) -0.015(2) -0.0017(19) 0.001(2)
O1E 0.0313(17) 0.034(2) 0.0180(16) -0.0067(14) -0.0019(13) -0.0134(15)
O2E 0.0241(15) 0.030(2) 0.0210(16) -0.0126(14) 0.0052(12) -0.0080(13)
C1E 0.022(2) 0.022(3) 0.019(2) -0.0046(18) -0.0032(16) -0.0032(17)
C2E 0.033(2) 0.034(3) 0.021(2) -0.010(2) -0.0019(18) -0.013(2)
O1F 0.0277(17) 0.030(2) 0.0262(17) -0.0022(15) -0.0080(13) 0.0000(14)
O2F 0.0191(15) 0.037(2) 0.0332(18) -0.0037(16) -0.0032(13) -0.0023(14)
C1F 0.019(2) 0.029(3) 0.024(2) -0.007(2) 0.0008(17) 0.0034(19)
C2F 0.029(2) 0.040(3) 0.033(3) 0.001(2) -0.012(2) -0.001(2)
O1M 0.0182(14) 0.0210(18) 0.0220(15) -0.0013(13) -0.0045(11) 0.0001(12)
C1M 0.029(2) 0.032(3) 0.036(3) -0.002(2) -0.010(2) -0.005(2)
O2 0.0191(14) 0.0142(17) 0.0306(17) -0.0001(13) -0.0043(12) -0.0004(12)
O2M 0.0191(14) 0.0142(17) 0.0306(17) -0.0001(13) -0.0043(12) -0.0004(12)
C2M 0.034(5) 0.023(6) 0.026(5) -0.010(4) -0.003(4) 0.002(4)
O3M 0.046(2) 0.046(3) 0.047(2) 0.000(2) -0.0005(18) -0.012(2)
C3M 0.062(4) 0.056(5) 0.042(3) -0.012(3) -0.007(3) -0.012(3)
O4M 0.107(4) 0.052(3) 0.046(3) -0.005(2) 0.004(3) -0.001(3)
C4M 0.072(5) 0.066(5) 0.058(4) -0.015(4) -0.031(4) 0.005(4)

loop_
_atom_type_symbol
_atom_type_description
_atom_type_scat_dispersion_real
_atom_type_scat_dispersion_imag
_atom_type_scat_source
C C 0.0033 0.0016 'International Tables Vol C Tables 4.2.6.8 and 6.1.1.4'
H H 0.0000 0.0000 'International Tables Vol C Tables 4.2.6.8 and 6.1.1.4'
N N 0.0061 0.0033 'International Tables Vol C Tables 4.2.6.8 and 6.1.1.4'
O O 0.0106 0.0060 'International Tables Vol C Tables 4.2.6.8 and 6.1.1.4'
Zn Zn 0.2839 1.4301 'International Tables Vol C Tables 4.2.6.8 and 6.1.1.4'
Dy Dy -0.1892 4.4098 'International Tables Vol C Tables 4.2.6.8 and 6.1.1.4'

loop_
_geom_angle_atom_site_label_1
_geom_angle_atom_site_label_2
_geom_angle_atom_site_label_3
_geom_angle
_geom_angle_site_symmetry_1
_geom_angle_site_symmetry_3
O1 Dy1 O1 79.06(10) . 2_666
O1 Dy1 O2F 134.49(11) . 2_666
O1 Dy1 O2F 80.62(11) 2_666 2_666
O1 Dy1 O14A 75.10(10) . .
O1 Dy1 O14A 135.67(10) 2_666 .
O2F Dy1 O14A 141.74(11) 2_666 .
O1 Dy1 O2 130.45(10) . 2_666
O1 Dy1 O2 71.75(10) 2_666 2_666
O2F Dy1 O2 79.10(10) 2_666 2_666
O14A Dy1 O2 99.14(10) . 2_666
O1 Dy1 O1M 71.22(10) . .
O1 Dy1 O1M 126.59(10) 2_666 .
O2F Dy1 O1M 89.68(10) 2_666 .
O14A Dy1 O1M 77.27(10) . .
O2 Dy1 O1M 156.92(10) 2_666 .
O1 Dy1 O15A 139.29(10) . .
O1 Dy1 O15A 141.65(9) 2_666 .
O2F Dy1 O15A 70.58(12) 2_666 .
O14A Dy1 O15A 71.67(10) . .
O2 Dy1 O15A 78.24(10) 2_666 .
O1M Dy1 O15A 79.02(10) . .
O2B Dy2 O1 147.35(10) . .
O2B Dy2 O1F 83.39(11) . .
O1 Dy2 O1F 113.20(11) . .
O2B Dy2 O1E 86.30(10) . .
O1 Dy2 O1E 70.52(10) . .
O1F Dy2 O1E 79.39(10) . .
O2B Dy2 O15B 109.93(10) . .
O1 Dy2 O15B 74.55(9) . .
O1F Dy2 O15B 142.65(10) . .
O1E Dy2 O15B 134.40(9) . .
O2B Dy2 N1B 71.23(11) . .
O1 Dy2 N1B 134.96(10) . .
O1F Dy2 N1B 85.82(11) . .
O1E Dy2 N1B 154.40(10) . .
O15B Dy2 N1B 67.33(10) . .
O2B Dy2 O14A 79.69(10) . .
O1 Dy2 O14A 71.78(10) . .
O1F Dy2 O14A 148.09(9) . .
O1E Dy2 O14A 72.72(10) . .
O15B Dy2 O14A 69.10(9) . .
N1B Dy2 O14A 113.53(11) . .
O2B Dy2 O14B 138.89(9) . .
O1 Dy2 O14B 73.12(9) . .
O1F Dy2 O14B 82.36(10) . .
O1E Dy2 O14B 128.12(10) . .
O15B Dy2 O14B 64.49(10) . .
N1B Dy2 O14B 69.43(10) . .
O14A Dy2 O14B 127.34(9) . .
O2B Dy2 Dy1 141.02(7) . 2_666
O1 Dy2 Dy1 31.61(7) . 2_666
O1F Dy2 Dy1 82.37(8) . 2_666
O1E Dy2 Dy1 55.46(8) . 2_666
O15B Dy2 Dy1 103.30(7) . 2_666
N1B Dy2 Dy1 142.97(8) . 2_666
O14A Dy2 Dy1 94.06(7) . 2_666
O14B Dy2 Dy1 74.27(7) . 2_666
O1 Dy3 O2E 103.70(10) 2_666 .
O1 Dy3 O2D 143.45(10) 2_666 2_666
O2E Dy3 O2D 86.78(11) . 2_666
O1 Dy3 O1W 141.02(11) 2_666 .
O2E Dy3 O1W 84.94(11) . .
O2D Dy3 O1W 73.86(11) 2_666 .
O1 Dy3 O15B 76.18(10) 2_666 2_666
O2E Dy3 O15B 147.47(11) . 2_666
O2D Dy3 O15B 113.01(10) 2_666 2_666
O1W Dy3 O15B 76.85(10) . 2_666
O1 Dy3 O2 70.93(10) 2_666 2_666
O2E Dy3 O2 77.53(11) . 2_666
O2D Dy3 O2 77.59(10) 2_666 2_666
O1W Dy3 O2 147.16(10) . 2_666
O15B Dy3 O2 130.29(9) 2_666 2_666
O1 Dy3 O1M 69.88(10) 2_666 2_666
O2E Dy3 O1M 77.87(11) . 2_666
O2D Dy3 O1M 146.43(10) 2_666 2_666
O1W Dy3 O1M 75.18(10) . 2_666
O15B Dy3 O1M 71.57(10) 2_666 2_666
O2 Dy3 O1M 126.43(9) 2_666 2_666
O1 Dy3 O14B 73.88(9) 2_666 2_666
O2E Dy3 O14B 147.28(11) . 2_666
O2D Dy3 O14B 78.65(10) 2_666 2_666
O1W Dy3 O14B 117.97(9) . 2_666
O15B Dy3 O14B 64.78(10) 2_666 2_666
O2 Dy3 O14B 70.83(10) 2_666 2_666
O1M Dy3 O14B 128.29(10) 2_666 2_666
O1 Dy3 Dy2 39.14(7) 2_666 2_666
O2E Dy3 Dy2 142.75(7) . 2_666
O2D Dy3 Dy2 123.76(8) 2_666 2_666
O1W Dy3 Dy2 121.31(8) . 2_666
O15B Dy3 Dy2 44.47(6) 2_666 2_666
O2 Dy3 Dy2 88.12(7) 2_666 2_666
O1M Dy3 Dy2 83.82(7) 2_666 2_666
O14B Dy3 Dy2 45.54(7) 2_666 2_666
O1 Dy3 Dy1 32.54(7) 2_666 2_666
O2E Dy3 Dy1 86.12(7) . 2_666
O2D Dy3 Dy1 169.40(8) 2_666 2_666
O1W Dy3 Dy1 113.29(7) . 2_666
O15B Dy3 Dy1 76.91(6) 2_666 2_666
O2 Dy3 Dy1 93.18(7) 2_666 2_666
O1M Dy3 Dy1 38.39(7) 2_666 2_666
O14B Dy3 Dy1 103.45(6) 2_666 2_666
Dy2 Dy3 Dy1 60.256(19) 2_666 2_666
N1A Zn1 O15B 139.40(13) . .
N1A Zn1 O2A 91.28(13) . .
O15B Zn1 O2A 97.54(12) . .
N1A Zn1 O1M 126.44(13) . .
O15B Zn1 O1M 91.32(12) . .
O2A Zn1 O1M 98.83(12) . .
N1A Zn1 O14A 82.36(12) . .
O15B Zn1 O14A 84.44(11) . .
O2A Zn1 O14A 172.11(12) . .
O1M Zn1 O14A 88.74(11) . .
N1A Zn1 Dy3 170.95(10) . 2_666
O15B Zn1 Dy3 44.94(9) . 2_666
O2A Zn1 Dy3 95.90(10) . 2_666
O1M Zn1 Dy3 46.96(8) . 2_666
O14A Zn1 Dy3 90.89(8) . 2_666
O14B Zn2 O1D 103.74(13) . .
O14B Zn2 O2M 91.81(12) . .
O1D Zn2 O2M 98.29(12) . .
O14B Zn2 O2 91.81(12) . .
O1D Zn2 O2 98.29(12) . .
O14B Zn2 O1C 150.22(13) . .
O1D Zn2 O1C 100.57(13) . .
O2M Zn2 O1C 101.51(12) . .
O2 Zn2 O1C 101.51(12) . .
O14B Zn2 O2C 100.54(12) . .
O1D Zn2 O2C 94.24(12) . .
O2M Zn2 O2C 159.82(12) . .
O2 Zn2 O2C 159.82(12) . .
O1C Zn2 O2C 60.45(12) . .
O14B Zn2 Dy3 48.99(8) . 2_666
O1D Zn2 Dy3 88.79(9) . 2_666
O2 Zn2 Dy3 47.63(9) . 2_666
O1C Zn2 Dy3 149.00(9) . 2_666
O2C Zn2 Dy3 148.93(9) . 2_666
Dy3 O1 Dy1 115.50(12) 2_666 .
Dy3 O1 Dy1 113.20(12) 2_666 2_666
Dy1 O1 Dy1 100.94(10) . 2_666
Dy3 O1 Dy2 102.90(11) 2_666 .
Dy1 O1 Dy2 108.22(12) . .
Dy1 O1 Dy2 116.53(12) 2_666 .
C2A O2A Zn1 127.9(3) . .
C2A C1A C11A 123.5(4) . .
C2A C1A C9A 119.6(4) . .
C11A C1A C9A 116.6(4) . .
O2A C2A C1A 123.5(4) . .
O2A C2A C3A 117.7(4) . .
C1A C2A C3A 118.8(4) . .
C4A C3A C2A 121.6(5) . .
C3A C4A C10A 121.7(4) . .
C6A C5A C10A 121.4(5) . .
C5A C6A C7A 119.5(5) . .
C8A C7A C6A 120.8(6) . .
C7A C8A C9A 121.9(5) . .
C8A C9A C10A 116.4(4) . .
C8A C9A C1A 124.2(4) . .
C10A C9A C1A 119.4(4) . .
C9A C10A C4A 118.4(4) . .
C9A C10A C5A 119.8(5) . .
C4A C10A C5A 121.8(5) . .
N1A C11A C1A 127.4(4) . .
C11A N1A C12A 119.3(4) . .
C11A N1A Zn1 125.5(3) . .
C12A N1A Zn1 114.7(3) . .
N1A C12A C15A 108.8(4) . .
N1A C12A C13A 114.1(4) . .
C15A C12A C13A 107.1(4) . .
N1A C12A C14A 106.0(3) . .
C15A C12A C14A 112.6(4) . .
C13A C12A C14A 108.3(4) . .
O14A C14A C12A 113.6(4) . .
C14A O14A Zn1 105.7(2) . .
C14A O14A Dy1 127.5(2) . .
Zn1 O14A Dy1 94.93(11) . .
C14A O14A Dy2 123.6(2) . .
Zn1 O14A Dy2 99.64(10) . .
Dy1 O14A Dy2 98.57(11) . .
O15A C15A C12A 111.7(4) . .
C15A O15A Dy1 135.2(3) . .
C2B O2B Dy2 139.4(3) . .
C2B C1B C11B 120.3(4) . .
C2B C1B C9B 120.1(4) . .
C11B C1B C9B 119.2(4) . .
O2B C2B C1B 124.1(4) . .
O2B C2B C3B 118.3(4) . .
C1B C2B C3B 117.5(4) . .
C4B C3B C2B 122.0(4) . .
C3B C4B C10B 121.9(4) . .
C6B C5B C10B 121.5(5) . .
C5B C6B C7B 119.1(5) . .
C8B C7B C6B 121.0(5) . .
C7B C8B C9B 121.7(5) . .
C8B C9B C10B 116.6(4) . .
C8B C9B C1B 123.3(4) . .
C10B C9B C1B 120.0(4) . .
C5B C10B C9B 120.1(4) . .
C5B C10B C4B 121.5(4) . .
C9B C10B C4B 118.3(4) . .
N1B C11B C1B 126.1(4) . .
C11B N1B C12B 120.1(3) . .
C11B N1B Dy2 131.6(3) . .
C12B N1B Dy2 108.3(2) . .
N1B C12B C13B 117.2(3) . .
N1B C12B C15B 105.6(3) . .
C13B C12B C15B 107.0(3) . .
N1B C12B C14B 106.6(3) . .
C13B C12B C14B 109.9(3) . .
C15B C12B C14B 110.4(3) . .
O14B C14B C12B 111.2(3) . .
C14B O14B Zn2 110.4(2) . .
C14B O14B Dy2 113.7(2) . .
Zn2 O14B Dy2 127.01(12) . .
C14B O14B Dy3 119.0(2) . 2_666
Zn2 O14B Dy3 94.74(11) . 2_666
Dy2 O14B Dy3 88.71(9) . 2_666
O15B C15B C12B 111.8(3) . .
C15B O15B Zn1 122.5(3) . .
C15B O15B Dy3 113.1(2) . 2_666
Zn1 O15B Dy3 99.76(11) . 2_666
C15B O15B Dy2 117.3(2) . .
Zn1 O15B Dy2 106.75(11) . .
Dy3 O15B Dy2 91.76(10) 2_666 .
C1C O1C Zn2 93.4(3) . .
C1C O2C Zn2 86.3(3) . .
O2C C1C O1C 119.8(4) . .
O2C C1C C2C 121.2(4) . .
O1C C1C C2C 119.0(4) . .
C1D O1D Zn2 120.9(3) . .
C1D O2D Dy3 140.6(3) . 2_666
O1D C1D O2D 124.7(4) . .
O1D C1D C2D 116.2(4) . .
O2D C1D C2D 119.1(4) . .
C1E O1E Dy2 141.2(3) . .
C1E O2E Dy3 127.1(3) . .
O1E C1E O2E 122.4(4) . .
O1E C1E C2E 120.6(4) . .
O2E C1E C2E 117.0(4) . .
C1F O1F Dy2 109.7(3) . .
C1F O2F Dy1 153.7(3) . 2_666
O1F C1F O2F 123.0(4) . .
O1F C1F C2F 119.8(4) . .
O2F C1F C2F 117.2(4) . .
C1M O1M Zn1 112.8(3) . .
C1M O1M Dy1 120.7(2) . .
Zn1 O1M Dy1 97.48(12) . .
C1M O1M Dy3 122.9(3) . 2_666
Zn1 O1M Dy3 96.37(11) . 2_666
Dy1 O1M Dy3 101.27(11) . 2_666
Zn2 O2 Dy1 110.11(13) . 2_666
Zn2 O2 Dy3 94.53(11) . 2_666
Dy1 O2 Dy3 100.80(11) 2_666 2_666
C2M O2M Zn2 110.0(4) . .
Zn2 O2M Dy1 110.11(13) . 2_666
Zn2 O2M Dy3 94.53(11) . 2_666
Dy1 O2M Dy3 100.80(11) 2_666 2_666

loop_
_geom_bond_atom_site_label_1
_geom_bond_atom_site_label_2
_geom_bond_distance
_geom_bond_site_symmetry_2
Dy1 O1 2.243(3) .
Dy1 O1 2.249(3) 2_666
Dy1 O2F 2.326(3) 2_666
Dy1 O14A 2.333(3) .
Dy1 O2 2.375(3) 2_666
Dy1 O1M 2.384(3) .
Dy1 O15A 2.502(3) .
Dy2 O2B 2.232(3) .
Dy2 O1 2.265(3) .
Dy2 O1F 2.416(3) .
Dy2 O1E 2.439(3) .
Dy2 O15B 2.451(3) .
Dy2 N1B 2.456(3) .
Dy2 O14A 2.484(3) .
Dy2 O14B 2.497(3) .
Dy3 O1 2.208(3) 2_666
Dy3 O2E 2.309(3) .
Dy3 O2D 2.344(3) 2_666
Dy3 O1W 2.420(3) .
Dy3 O15B 2.421(3) 2_666
Dy3 O2 2.453(3) 2_666
Dy3 O1M 2.484(3) 2_666
Dy3 O14B 2.506(3) 2_666
Zn1 N1A 1.979(4) .
Zn1 O15B 1.981(3) .
Zn1 O2A 2.003(3) .
Zn1 O1M 2.030(3) .
Zn1 O14A 2.179(3) .
Zn2 O14B 1.965(3) .
Zn2 O1D 2.008(3) .
Zn2 O2M 2.037(3) .
Zn2 O2 2.037(3) .
Zn2 O1C 2.084(3) .
Zn2 O2C 2.248(3) .
O2A C2A 1.315(5) .
C1A C2A 1.403(6) .
C1A C11A 1.439(6) .
C1A C9A 1.449(6) .
C2A C3A 1.430(6) .
C3A C4A 1.347(7) .
C4A C10A 1.426(8) .
C5A C6A 1.336(9) .
C5A C10A 1.430(7) .
C6A C7A 1.391(8) .
C7A C8A 1.382(7) .
C8A C9A 1.398(7) .
C9A C10A 1.423(6) .
C11A N1A 1.298(5) .
N1A C12A 1.479(5) .
C12A C15A 1.529(6) .
C12A C13A 1.538(6) .
C12A C14A 1.540(6) .
C14A O14A 1.412(5) .
C15A O15A 1.424(6) .
O2B C2B 1.293(5) .
C1B C2B 1.418(5) .
C1B C11B 1.440(6) .
C1B C9B 1.443(6) .
C2B C3B 1.432(6) .
C3B C4B 1.355(7) .
C4B C10B 1.418(6) .
C5B C6B 1.353(7) .
C5B C10B 1.413(6) .
C6B C7B 1.387(7) .
C7B C8B 1.375(7) .
C8B C9B 1.408(6) .
C9B C10B 1.413(6) .
C11B N1B 1.290(5) .
N1B C12B 1.489(5) .
C12B C13B 1.526(5) .
C12B C15B 1.530(6) .
C12B C14B 1.530(6) .
C14B O14B 1.451(4) .
C15B O15B 1.426(4) .
O1C C1C 1.270(5) .
O2C C1C 1.256(6) .
C1C C2C 1.500(6) .
O1D C1D 1.259(5) .
O2D C1D 1.261(5) .
C1D C2D 1.511(6) .
O1E C1E 1.254(5) .
O2E C1E 1.263(5) .
C1E C2E 1.506(6) .
O1F C1F 1.242(6) .
O2F C1F 1.291(5) .
C1F C2F 1.519(6) .
O1M C1M 1.448(5) .
O2M C2M 1.483(9) .
O3M C3M 1.408(7) .
O4M C4M 1.428(7) .

loop_
_geom_hbond_atom_site_label_D
_geom_hbond_atom_site_label_H
_geom_hbond_atom_site_label_A
_geom_hbond_distance_DH
_geom_hbond_distance_HA
_geom_hbond_distance_DA
_geom_hbond_angle_DHA
_geom_hbond_site_symmetry_A
_geom_hbond_publ_flag
O1W H1W O2A 0.84 1.88 2.715(5) 172.9 2_666 yes
O1W H2W O4M 0.84 1.94 2.729(5) 156.7 2_666 yes
C14A H14A O2B 0.99 2.44 3.043(5) 119.1 . yes
O15A H15A O1C 0.84 1.99 2.743(4) 149.1 2_666 yes
C15B H15E O1W 0.99 2.52 3.183(5) 124.4 2_666 yes
C2E H2E1 O2B 0.98 2.43 3.316(5) 149.7 . yes
C1M H1M3 O1W 0.98 2.55 3.197(6) 123.8 2_666 yes
C2M^b H2M1^b O2D 0.98 2.41 3.079(10) 125.2 . yes
O3M H3M O2C 0.84 1.93 2.762(5) 169.5 . yes
O4M H4M O3M 0.84 1.93 2.742(6) 162.2 2_765 yes

loop_
_geom_torsion_atom_site_label_1
_geom_torsion_atom_site_label_2
_geom_torsion_atom_site_label_3
_geom_torsion_atom_site_label_4
_geom_torsion
_geom_torsion_site_symmetry_1
_geom_torsion_site_symmetry_4
Zn1 O2A C2A C1A 11.9(6) . .
Zn1 O2A C2A C3A -166.4(3) . .
C11A C1A C2A O2A -11.5(6) . .
C9A C1A C2A O2A 174.6(4) . .
C11A C1A C2A C3A 166.8(4) . .
C9A C1A C2A C3A -7.1(6) . .
O2A C2A C3A C4A 179.4(4) . .
C1A C2A C3A C4A 1.0(7) . .
C2A C3A C4A C10A 3.4(7) . .
C10A C5A C6A C7A 2.0(8) . .
C5A C6A C7A C8A -2.4(8) . .
C6A C7A C8A C9A -1.1(8) . .
C7A C8A C9A C10A 4.7(7) . .
C7A C8A C9A C1A -176.1(4) . .
C2A C1A C9A C8A -170.3(4) . .
C11A C1A C9A C8A 15.4(6) . .
C2A C1A C9A C10A 8.9(6) . .
C11A C1A C9A C10A -165.4(4) . .
C8A C9A C10A C4A 174.7(4) . .
C1A C9A C10A C4A -4.5(6) . .
C8A C9A C10A C5A -5.0(6) . .
C1A C9A C10A C5A 175.8(4) . .
C3A C4A C10A C9A -1.5(7) . .
C3A C4A C10A C5A 178.1(5) . .
C6A C5A C10A C9A 1.8(7) . .
C6A C5A C10A C4A -177.8(5) . .
C2A C1A C11A N1A 6.3(7) . .
C9A C1A C11A N1A -179.6(4) . .
C1A C11A N1A C12A -173.3(4) . .
C1A C11A N1A Zn1 -1.7(6) . .
C11A N1A C12A C15A 84.1(5) . .
Zn1 N1A C12A C15A -88.4(4) . .
C11A N1A C12A C13A -35.5(5) . .
Zn1 N1A C12A C13A 152.0(3) . .
C11A N1A C12A C14A -154.6(4) . .
Zn1 N1A C12A C14A 32.9(4) . .
N1A C12A C14A O14A -47.3(5) . .
C15A C12A C14A O14A 71.6(5) . .
C13A C12A C14A O14A -170.1(4) . .
C12A C14A O14A Zn1 37.3(4) . .
C12A C14A O14A Dy1 -71.9(4) . .
C12A C14A O14A Dy2 150.6(3) . .
N1A C12A C15A O15A 61.9(5) . .
C13A C12A C15A O15A -174.2(3) . .
C14A C12A C15A O15A -55.3(5) . .
C12A C15A O15A Dy1 44.1(5) . .
Dy2 O2B C2B C1B 24.2(7) . .
Dy2 O2B C2B C3B -159.1(3) . .
C11B C1B C2B O2B 7.1(7) . .
C9B C1B C2B O2B -179.6(4) . .
C11B C1B C2B C3B -169.7(4) . .
C9B C1B C2B C3B 3.7(6) . .
O2B C2B C3B C4B 178.6(5) . .
C1B C2B C3B C4B -4.5(7) . .
C2B C3B C4B C10B 2.5(8) . .
C10B C5B C6B C7B 1.5(9) . .
C5B C6B C7B C8B -1.7(10) . .
C6B C7B C8B C9B 1.4(10) . .
C7B C8B C9B C10B -0.9(8) . .
C7B C8B C9B C1B 179.7(5) . .
C2B C1B C9B C8B 178.3(5) . .
C11B C1B C9B C8B -8.3(7) . .
C2B C1B C9B C10B -1.1(7) . .
C11B C1B C9B C10B 172.3(4) . .
C6B C5B C10B C9B -1.1(8) . .
C6B C5B C10B C4B -179.9(5) . .
C8B C9B C10B C5B 0.7(7) . .
C1B C9B C10B C5B -179.9(4) . .
C8B C9B C10B C4B 179.6(5) . .
C1B C9B C10B C4B -1.0(7) . .
C3B C4B C10B C5B 179.2(5) . .
C3B C4B C10B C9B 0.3(8) . .
C2B C1B C11B N1B -13.6(7) . .
C9B C1B C11B N1B 173.0(4) . .
C1B C11B N1B C12B 173.6(4) . .
C1B C11B N1B Dy2 -5.7(7) . .
C11B N1B C12B C13B -1.1(6) . .
Dy2 N1B C12B C13B 178.4(3) . .
C11B N1B C12B C15B -120.1(4) . .
Dy2 N1B C12B C15B 59.4(3) . .
C11B N1B C12B C14B 122.5(4) . .
Dy2 N1B C12B C14B -58.0(3) . .
N1B C12B C14B O14B 57.8(4) . .
C13B C12B C14B O14B -174.3(3) . .
C15B C12B C14B O14B -56.4(4) . .
C12B C14B O14B Zn2 -177.8(3) . .
C12B C14B O14B Dy2 -28.1(4) . .
C12B C14B O14B Dy3 74.3(4) . 2_666
N1B C12B C15B O15B -49.7(4) . .
C13B C12B C15B O15B -175.3(3) . .
C14B C12B C15B O15B 65.1(4) . .
C12B C15B O15B Zn1 151.8(3) . .
C12B C15B O15B Dy3 -88.8(3) . 2_666
C12B C15B O15B Dy2 16.2(4) . .
Zn2 O2C C1C O1C -2.0(4) . .
Zn2 O2C C1C C2C 177.1(4) . .
Zn2 O1C C1C O2C 2.2(4) . .
Zn2 O1C C1C C2C -176.9(4) . .
Zn2 O1D C1D O2D 11.0(6) . .
Zn2 O1D C1D C2D -167.6(3) . .
Dy3 O2D C1D O1D -17.6(8) 2_666 .
Dy3 O2D C1D C2D 160.9(3) 2_666 .
Dy2 O1E C1E O2E 175.3(3) . .
Dy2 O1E C1E C2E -6.7(8) . .
Dy3 O2E C1E O1E 8.3(7) . .
Dy3 O2E C1E C2E -169.7(3) . .
Dy2 O1F C1F O2F 7.3(5) . .
Dy2 O1F C1F C2F -173.8(3) . .
Dy1 O2F C1F O1F -77.5(8) 2_666 .
Dy1 O2F C1F C2F 103.5(7) 2_666 .
